data_7234666
loop_
_publ_author_name
'Jingyun Tan'
'Yujin Zhang'
'Meirong Zhang'
'Xiaohe Tian'
'Yiming Wang'
'Shengli Li'
'Chuankui Wang'
'Hongping Zhou'
'Jiaxiang Yang'
'Yupeng Tian'
'Jieying Wu'

_publ_section_title
;
 Small molecules of chalcone derivatives with high two-photon absorption
 activities in the near-IR region
;
_journal_name_full 'Journal of Materials Chemistry C'
_journal_page_first 3256
_journal_page_last 3267
_journal_paper_doi 10.1039/C6TC00382F
_journal_volume 4
_journal_year 2016
_chemical_formula_iupac 'C24 H18 N2 O S'
_chemical_formula_moiety 'C24 H18 N2 O S'
_chemical_formula_sum 'C24 H18 N2 O S'
_chemical_formula_weight 382.46
_chemical_name_systematic
;
(<i>E</i>)-3-[5-(Diphenylamino)thiophen-2-yl]-1-(pyridin-3-yl)prop-2-en-1-one
;
_space_group_IT_number 14
_space_group_name_Hall '-P 2ybc'
_space_group_name_H-M_alt 'P 1 21/c 1'
_symmetry_cell_setting monoclinic
_symmetry_space_group_name_Hall '-P 2ybc'
_symmetry_space_group_name_H-M 'P 1 21/c 1'
_atom_sites_solution_hydrogens geom
_atom_sites_solution_primary direct
_atom_sites_solution_secondary difmap
_cell_angle_alpha 90.000
_cell_angle_beta 90.728(5)
_cell_angle_gamma 90.000
_cell_formula_units_Z 4
_cell_length_a 10.976(5)
_cell_length_b 18.029(5)
_cell_length_c 9.697(5)
_cell_measurement_reflns_used 3272
_cell_measurement_temperature 293(2)
_cell_measurement_theta_max 22.81
_cell_measurement_theta_min 2.17
_cell_volume 1918.7(14)
_computing_cell_refinement 'SAINT (Bruker, 2007)'
_computing_data_collection 'SMART (Bruker, 2007)'
_computing_data_reduction 'SAINT (Bruker, 2007)'
_computing_molecular_graphics 'SHELXTL (Sheldrick, 2008)'
_computing_publication_material 'SHELXTL (Sheldrick, 2008)'
_computing_structure_refinement 'SHELXTL (Sheldrick, 2008)'
_computing_structure_solution 'SHELXTL (Sheldrick, 2008)'
_diffrn_ambient_temperature 293(2)
_diffrn_measured_fraction_theta_full 0.999
_diffrn_measured_fraction_theta_max 0.999
_diffrn_measurement_device_type 'Bruker SMART 1000 CCD area-detector'
_diffrn_measurement_method 'phi and omega scans'
_diffrn_radiation_monochromator graphite
_diffrn_radiation_source 'fine-focus sealed tube'
_diffrn_radiation_type MoK\a
_diffrn_radiation_wavelength 0.71069
_diffrn_reflns_av_R_equivalents 0.0309
_diffrn_reflns_av_sigmaI/netI 0.0291
_diffrn_reflns_limit_h_max 13
_diffrn_reflns_limit_h_min -13
_diffrn_reflns_limit_k_max 21
_diffrn_reflns_limit_k_min -21
_diffrn_reflns_limit_l_max 11
_diffrn_reflns_limit_l_min -11
_diffrn_reflns_number 13536
_diffrn_reflns_theta_full 25.00
_diffrn_reflns_theta_max 25.00
_diffrn_reflns_theta_min 1.86
_exptl_absorpt_coefficient_mu 0.186
_exptl_absorpt_correction_type none
_exptl_crystal_colour red
_exptl_crystal_density_diffrn 1.324
_exptl_crystal_density_method 'not measured'
_exptl_crystal_description block
_exptl_crystal_F_000 800
_exptl_crystal_size_max 0.30
_exptl_crystal_size_mid 0.20
_exptl_crystal_size_min 0.20
_refine_diff_density_max 0.135
_refine_diff_density_min -0.292
_refine_ls_extinction_method none
_refine_ls_goodness_of_fit_ref 0.947
_refine_ls_hydrogen_treatment constr
_refine_ls_matrix_type full
_refine_ls_number_parameters 253
_refine_ls_number_reflns 3388
_refine_ls_number_restraints 0
_refine_ls_restrained_S_all 0.947
_refine_ls_R_factor_all 0.0583
_refine_ls_R_factor_gt 0.0388
_refine_ls_shift/su_max 0.000
_refine_ls_shift/su_mean 0.000
_refine_ls_structure_factor_coef Fsqd
_refine_ls_weighting_details 'calc w=1/[\s^2^(Fo^2^)+(0.1000P)^2^+0.0000P] where P=(Fo^2^+2Fc^2^)/3'
_refine_ls_weighting_scheme calc
_refine_ls_wR_factor_gt 0.1170
_refine_ls_wR_factor_ref 0.1377
_reflns_number_gt 2517
_reflns_number_total 3388
_reflns_threshold_expression I>2sigma(I)
_cod_data_source_file J-Mater-Chem-C-2016-4-3256.cif
_cod_data_source_block I
_cod_original_sg_symbol_H-M 'P 21/c'
_cod_database_code 7234666

loop_
_symmetry_equiv_pos_as_xyz
'x, y, z'
'-x, y+1/2, -z+1/2'
'-x, -y, -z'
'x, -y-1/2, z-1/2'

loop_
_atom_site_type_symbol
_atom_site_label
_atom_site_fract_x
_atom_site_fract_y
_atom_site_fract_z
_atom_site_U_iso_or_equiv
_atom_site_adp_type
_atom_site_calc_flag
_atom_site_refinement_flags
_atom_site_occupancy
_atom_site_symmetry_multiplicity
_atom_site_disorder_assembly
_atom_site_disorder_group
S S1 0.39364(5) 0.13546(3) 0.84763(5) 0.0520(2) Uani d . 1 1 . .
O O1 0.80534(14) 0.06367(10) 1.13966(15) 0.0628(4) Uani d . 1 1 . .
N N1 0.23384(15) 0.12744(10) 0.63004(17) 0.0518(5) Uani d . 1 1 . .
C C18 0.61524(18) 0.11137(11) 1.0700(2) 0.0471(5) Uani d . 1 1 . .
H H18 0.5526 0.1439 1.0917 0.057 Uiso calc R 1 1 . .
C C14 0.41913(19) 0.04995(12) 0.6381(2) 0.0483(5) Uani d . 1 1 . .
H H14 0.4065 0.0256 0.5546 0.058 Uiso calc R 1 1 . .
C C7 0.13189(17) 0.15100(11) 0.70872(19) 0.0438(5) Uani d . 1 1 . .
C C20 0.70392(18) 0.12875(11) 1.3133(2) 0.0431(5) Uani d . 1 1 . .
C C13 0.33940(17) 0.10074(11) 0.69095(19) 0.0428(5) Uani d . 1 1 . .
C C15 0.52143(18) 0.03859(11) 0.7228(2) 0.0480(5) Uani d . 1 1 . .
H H15 0.5835 0.0058 0.7003 0.058 Uiso calc R 1 1 . .
C C19 0.71424(18) 0.09932(11) 1.1691(2) 0.0448(5) Uani d . 1 1 . .
C C16 0.52275(17) 0.07951(11) 0.8412(2) 0.0428(5) Uani d . 1 1 . .
C C1 0.22037(18) 0.12040(11) 0.4829(2) 0.0444(5) Uani d . 1 1 . .
C C2 0.3006(2) 0.15559(14) 0.3977(2) 0.0576(6) Uani d . 1 1 . .
H H2 0.3623 0.1851 0.4348 0.069 Uiso calc R 1 1 . .
C C12 0.08974(19) 0.10913(13) 0.8175(2) 0.0511(5) Uani d . 1 1 . .
H H12 0.1278 0.0647 0.8410 0.061 Uiso calc R 1 1 . .
C C17 0.61310(18) 0.07655(11) 0.9487(2) 0.0445(5) Uani d . 1 1 . .
H H17 0.6796 0.0461 0.9316 0.053 Uiso calc R 1 1 . .
N N2 0.60796(19) 0.20514(11) 1.4845(2) 0.0666(6) Uani d . 1 1 . .
C C8 0.0729(2) 0.21623(12) 0.6732(2) 0.0561(6) Uani d . 1 1 . .
H H8 0.1001 0.2440 0.5988 0.067 Uiso calc R 1 1 . .
C C11 -0.0099(2) 0.13381(15) 0.8915(2) 0.0644(7) Uani d . 1 1 . .
H H11 -0.0384 0.1059 0.9650 0.077 Uiso calc R 1 1 . .
C C21 0.7850(2) 0.10299(13) 1.4133(2) 0.0559(6) Uani d . 1 1 . .
H H21 0.8449 0.0689 1.3901 0.067 Uiso calc R 1 1 . .
C C6 0.1268(2) 0.07803(13) 0.4276(3) 0.0601(6) Uani d . 1 1 . .
H H6 0.0709 0.0552 0.4850 0.072 Uiso calc R 1 1 . .
C C24 0.61859(19) 0.17992(12) 1.3549(2) 0.0541(5) Uani d . 1 1 . .
H H24 0.5646 0.1983 1.2885 0.065 Uiso calc R 1 1 . .
C C9 -0.0253(2) 0.24017(14) 0.7469(3) 0.0668(7) Uani d . 1 1 . .
H H9 -0.0641 0.2842 0.7225 0.080 Uiso calc R 1 1 . .
C C22 0.7765(3) 0.12783(14) 1.5463(3) 0.0663(7) Uani d . 1 1 . .
H H22 0.8298 0.1110 1.6147 0.080 Uiso calc R 1 1 . .
C C10 -0.0670(2) 0.19950(16) 0.8567(3) 0.0686(7) Uani d . 1 1 . .
H H10 -0.1331 0.2162 0.9071 0.082 Uiso calc R 1 1 . .
C C5 0.1175(3) 0.07000(15) 0.2857(3) 0.0767(8) Uani d . 1 1 . .
H H5 0.0553 0.0412 0.2476 0.092 Uiso calc R 1 1 . .
C C4 0.1995(3) 0.10438(18) 0.2009(3) 0.0751(8) Uani d . 1 1 . .
H H4 0.1934 0.0985 0.1058 0.090 Uiso calc R 1 1 . .
C C3 0.2895(2) 0.14712(17) 0.2569(2) 0.0729(8) Uani d . 1 1 . .
H H3 0.3443 0.1709 0.1993 0.087 Uiso calc R 1 1 . .
C C23 0.6874(2) 0.17810(14) 1.5755(3) 0.0675(7) Uani d . 1 1 . .
H H23 0.6821 0.1946 1.6660 0.081 Uiso calc R 1 1 . .

loop_
_atom_site_aniso_label
_atom_site_aniso_U_11
_atom_site_aniso_U_22
_atom_site_aniso_U_33
_atom_site_aniso_U_12
_atom_site_aniso_U_13
_atom_site_aniso_U_23
S1 0.0452(4) 0.0707(4) 0.0401(3) 0.0160(3) -0.0087(2) -0.0122(2)
O1 0.0445(9) 0.0911(12) 0.0526(10) 0.0187(8) -0.0041(7) -0.0018(8)
N1 0.0342(9) 0.0881(13) 0.0330(9) 0.0109(9) -0.0021(7) -0.0039(8)
C18 0.0383(12) 0.0567(12) 0.0462(13) 0.0059(9) -0.0039(9) 0.0020(9)
C14 0.0432(12) 0.0627(13) 0.0389(11) 0.0028(9) -0.0020(9) -0.0086(9)
C7 0.0338(11) 0.0625(13) 0.0349(11) 0.0022(9) -0.0034(8) -0.0073(9)
C20 0.0379(11) 0.0476(11) 0.0438(11) -0.0084(9) -0.0041(9) 0.0020(9)
C13 0.0345(11) 0.0594(12) 0.0346(11) 0.0007(9) -0.0002(8) 0.0002(9)
C15 0.0419(12) 0.0579(12) 0.0441(12) 0.0104(9) 0.0013(9) -0.0041(9)
C19 0.0366(11) 0.0519(11) 0.0457(12) -0.0003(9) -0.0013(9) 0.0059(9)
C16 0.0364(11) 0.0524(11) 0.0396(11) 0.0035(8) -0.0020(9) 0.0011(9)
C1 0.0374(11) 0.0597(12) 0.0360(11) 0.0080(9) -0.0041(9) -0.0016(9)
C2 0.0415(12) 0.0846(16) 0.0466(13) -0.0002(11) -0.0008(10) 0.0028(11)
C12 0.0446(12) 0.0659(13) 0.0426(12) 0.0064(10) -0.0030(9) -0.0026(10)
C17 0.0363(11) 0.0527(12) 0.0444(12) 0.0044(9) -0.0013(9) 0.0060(9)
N2 0.0664(14) 0.0705(13) 0.0630(14) -0.0058(10) 0.0013(11) -0.0172(10)
C8 0.0509(13) 0.0625(14) 0.0547(13) 0.0030(11) -0.0055(10) -0.0002(10)
C11 0.0512(15) 0.1042(19) 0.0378(12) -0.0055(13) 0.0062(11) -0.0059(12)
C21 0.0513(13) 0.0656(14) 0.0504(14) 0.0010(11) -0.0105(10) -0.0023(11)
C6 0.0519(13) 0.0729(15) 0.0551(14) -0.0091(11) -0.0102(11) 0.0015(11)
C24 0.0448(12) 0.0574(13) 0.0600(15) -0.0023(10) -0.0046(10) -0.0020(11)
C9 0.0579(15) 0.0697(15) 0.0725(17) 0.0199(12) -0.0076(13) -0.0161(13)
C22 0.0708(17) 0.0762(16) 0.0513(15) -0.0045(13) -0.0187(12) -0.0019(12)
C10 0.0450(13) 0.104(2) 0.0563(15) 0.0204(13) -0.0027(11) -0.0312(14)
C5 0.0746(18) 0.0893(19) 0.0654(17) 0.0030(15) -0.0307(15) -0.0209(14)
C4 0.0682(18) 0.119(2) 0.0377(13) 0.0341(16) -0.0075(13) -0.0104(14)
C3 0.0517(15) 0.123(2) 0.0440(14) 0.0178(14) 0.0038(12) 0.0117(14)
C23 0.0771(18) 0.0750(16) 0.0503(14) -0.0212(14) 0.0000(13) -0.0149(12)

loop_
_atom_type_symbol
_atom_type_description
_atom_type_scat_dispersion_real
_atom_type_scat_dispersion_imag
_atom_type_scat_source
C C 0.0033 0.0016 'International Tables Vol C Tables 4.2.6.8 and 6.1.1.4'
H H 0.0000 0.0000 'International Tables Vol C Tables 4.2.6.8 and 6.1.1.4'
N N 0.0061 0.0033 'International Tables Vol C Tables 4.2.6.8 and 6.1.1.4'
O O 0.0106 0.0060 'International Tables Vol C Tables 4.2.6.8 and 6.1.1.4'
S S 0.1246 0.1234 'International Tables Vol C Tables 4.2.6.8 and 6.1.1.4'

loop_
_geom_angle_atom_site_label_1
_geom_angle_atom_site_label_2
_geom_angle_atom_site_label_3
_geom_angle_site_symmetry_1
_geom_angle_site_symmetry_3
_geom_angle
C13 S1 C16 . . 91.72(9)
C13 N1 C7 . . 122.32(17)
C13 N1 C1 . . 117.96(16)
C7 N1 C1 . . 119.03(16)
C17 C18 C19 . . 121.08(19)
C17 C18 H18 . . 119.5
C19 C18 H18 . . 119.5
C13 C14 C15 . . 112.96(18)
C13 C14 H14 . . 123.5
C15 C14 H14 . . 123.5
C12 C7 C8 . . 119.63(19)
C12 C7 N1 . . 121.20(19)
C8 C7 N1 . . 119.16(18)
C24 C20 C21 . . 116.9(2)
C24 C20 C19 . . 124.62(19)
C21 C20 C19 . . 118.52(19)
C14 C13 N1 . . 127.55(19)
C14 C13 S1 . . 110.71(15)
N1 C13 S1 . . 121.59(15)
C16 C15 C14 . . 114.53(18)
C16 C15 H15 . . 122.7
C14 C15 H15 . . 122.7
O1 C19 C18 . . 121.86(19)
O1 C19 C20 . . 118.29(18)
C18 C19 C20 . . 119.82(18)
C15 C16 C17 . . 126.36(19)
C15 C16 S1 . . 110.08(15)
C17 C16 S1 . . 123.53(15)
C2 C1 C6 . . 120.1(2)
C2 C1 N1 . . 119.88(19)
C6 C1 N1 . . 119.98(19)
C1 C2 C3 . . 119.8(2)
C1 C2 H2 . . 120.1
C3 C2 H2 . . 120.1
C7 C12 C11 . . 119.5(2)
C7 C12 H12 . . 120.2
C11 C12 H12 . . 120.2
C18 C17 C16 . . 129.0(2)
C18 C17 H17 . . 115.5
C16 C17 H17 . . 115.5
C23 N2 C24 . . 115.7(2)
C9 C8 C7 . . 120.4(2)
C9 C8 H8 . . 119.8
C7 C8 H8 . . 119.8
C10 C11 C12 . . 120.4(2)
C10 C11 H11 . . 119.8
C12 C11 H11 . . 119.8
C22 C21 C20 . . 119.9(2)
C22 C21 H21 . . 120.1
C20 C21 H21 . . 120.1
C1 C6 C5 . . 119.2(2)
C1 C6 H6 . . 120.4
C5 C6 H6 . . 120.4
N2 C24 C20 . . 124.6(2)
N2 C24 H24 . . 117.7
C20 C24 H24 . . 117.7
C8 C9 C10 . . 120.5(2)
C8 C9 H9 . . 119.8
C10 C9 H9 . . 119.8
C23 C22 C21 . . 118.0(2)
C23 C22 H22 . . 121.0
C21 C22 H22 . . 121.0
C9 C10 C11 . . 119.5(2)
C9 C10 H10 . . 120.2
C11 C10 H10 . . 120.2
C4 C5 C6 . . 120.4(2)
C4 C5 H5 . . 119.8
C6 C5 H5 . . 119.8
C3 C4 C5 . . 119.7(2)
C3 C4 H4 . . 120.2
C5 C4 H4 . . 120.2
C4 C3 C2 . . 120.8(2)
C4 C3 H3 . . 119.6
C2 C3 H3 . . 119.6
N2 C23 C22 . . 125.0(2)
N2 C23 H23 . . 117.5
C22 C23 H23 . . 117.5

loop_
_geom_bond_atom_site_label_1
_geom_bond_atom_site_label_2
_geom_bond_site_symmetry_2
_geom_bond_distance
S1 C13 . 1.741(2)
S1 C16 . 1.741(2)
O1 C19 . 1.226(2)
N1 C13 . 1.380(3)
N1 C7 . 1.427(2)
N1 C1 . 1.439(3)
C18 C17 . 1.333(3)
C18 C19 . 1.458(3)
C18 H18 . 0.9300
C14 C13 . 1.371(3)
C14 C15 . 1.398(3)
C14 H14 . 0.9300
C7 C12 . 1.382(3)
C7 C8 . 1.384(3)
C20 C24 . 1.378(3)
C20 C21 . 1.387(3)
C20 C19 . 1.501(3)
C15 C16 . 1.365(3)
C15 H15 . 0.9300
C16 C17 . 1.431(3)
C1 C2 . 1.371(3)
C1 C6 . 1.382(3)
C2 C3 . 1.378(3)
C2 H2 . 0.9300
C12 C11 . 1.389(3)
C12 H12 . 0.9300
C17 H17 . 0.9300
N2 C23 . 1.325(3)
N2 C24 . 1.343(3)
C8 C9 . 1.371(3)
C8 H8 . 0.9300
C11 C10 . 1.380(4)
C11 H11 . 0.9300
C21 C22 . 1.369(3)
C21 H21 . 0.9300
C6 C5 . 1.387(4)
C6 H6 . 0.9300
C24 H24 . 0.9300
C9 C10 . 1.376(4)
C9 H9 . 0.9300
C22 C23 . 1.365(4)
C22 H22 . 0.9300
C10 H10 . 0.9300
C5 C4 . 1.374(4)
C5 H5 . 0.9300
C4 C3 . 1.361(4)
C4 H4 . 0.9300
C3 H3 . 0.9300
C23 H23 . 0.9300

loop_
_geom_hbond_atom_site_label_D
_geom_hbond_atom_site_label_H
_geom_hbond_atom_site_label_A
_geom_hbond_site_symmetry_A
_geom_hbond_distance_DH
_geom_hbond_distance_HA
_geom_hbond_distance_DA
_geom_hbond_angle_DHA
C11 H11 O1 1_455 0.93 2.54 3.410(3) 155
C12 H12 O1 3_657 0.93 2.43 3.346(3) 166

loop_
_geom_torsion_atom_site_label_1
_geom_torsion_atom_site_label_2
_geom_torsion_atom_site_label_3
_geom_torsion_atom_site_label_4
_geom_torsion_site_symmetry_1
_geom_torsion_site_symmetry_2
_geom_torsion_site_symmetry_3
_geom_torsion_site_symmetry_4
_geom_torsion
C13 N1 C7 C12 . . . . -45.5(3)
C1 N1 C7 C12 . . . . 124.8(2)
C13 N1 C7 C8 . . . . 135.9(2)
C1 N1 C7 C8 . . . . -53.9(3)
C15 C14 C13 N1 . . . . 176.09(19)
C15 C14 C13 S1 . . . . 0.6(2)
C7 N1 C13 C14 . . . . 150.3(2)
C1 N1 C13 C14 . . . . -20.1(3)
C7 N1 C13 S1 . . . . -34.7(3)
C1 N1 C13 S1 . . . . 154.93(15)
C16 S1 C13 C14 . . . . -0.95(16)
C16 S1 C13 N1 . . . . -176.74(17)
C13 C14 C15 C16 . . . . 0.2(3)
C17 C18 C19 O1 . . . . 8.2(3)
C17 C18 C19 C20 . . . . -169.57(19)
C24 C20 C19 O1 . . . . 168.2(2)
C21 C20 C19 O1 . . . . -12.1(3)
C24 C20 C19 C18 . . . . -13.9(3)
C21 C20 C19 C18 . . . . 165.80(19)
C14 C15 C16 C17 . . . . 177.10(19)
C14 C15 C16 S1 . . . . -0.9(2)
C13 S1 C16 C15 . . . . 1.05(16)
C13 S1 C16 C17 . . . . -177.03(18)
C13 N1 C1 C2 . . . . -62.3(3)
C7 N1 C1 C2 . . . . 127.0(2)
C13 N1 C1 C6 . . . . 117.6(2)
C7 N1 C1 C6 . . . . -53.1(3)
C6 C1 C2 C3 . . . . -1.6(3)
N1 C1 C2 C3 . . . . 178.2(2)
C8 C7 C12 C11 . . . . -1.2(3)
N1 C7 C12 C11 . . . . -179.87(19)
C19 C18 C17 C16 . . . . 177.90(19)
C15 C16 C17 C18 . . . . -175.2(2)
S1 C16 C17 C18 . . . . 2.6(3)
C12 C7 C8 C9 . . . . 1.3(3)
N1 C7 C8 C9 . . . . 179.96(19)
C7 C12 C11 C10 . . . . 0.2(3)
C24 C20 C21 C22 . . . . 0.9(3)
C19 C20 C21 C22 . . . . -178.9(2)
C2 C1 C6 C5 . . . . 1.8(3)
N1 C1 C6 C5 . . . . -178.0(2)
C23 N2 C24 C20 . . . . 0.6(3)
C21 C20 C24 N2 . . . . -1.1(3)
C19 C20 C24 N2 . . . . 178.65(19)
C7 C8 C9 C10 . . . . -0.3(4)
C20 C21 C22 C23 . . . . -0.3(4)
C8 C9 C10 C11 . . . . -0.7(4)
C12 C11 C10 C9 . . . . 0.8(4)
C1 C6 C5 C4 . . . . -0.7(4)
C6 C5 C4 C3 . . . . -0.7(4)
C5 C4 C3 C2 . . . . 0.9(4)
C1 C2 C3 C4 . . . . 0.2(4)
C24 N2 C23 C22 . . . . 0.0(4)
C21 C22 C23 N2 . . . . -0.2(4)
